data_2214146
loop_
_publ_author_name
'Xiao-Bin Xu'
'Li Yang'
'Yan-Yang Qu'
'Li-Xin Li'
'Xiang-Ge Zhou'

_publ_section_title
;Tetraethylammonium
 dichlorido[<i>N</i>,<i>N</i>'-(4,5-dichloro-<i>o</i>-phenylene)bis(4-<i>tert</i>-butylpyridine-2-carboxamide)-\k^4^<i>N</i>]ferrate(III)
 acetonitrile solvate
;
_journal_coeditor_code DN2152
_journal_issue 7
_journal_name_full 'Acta Crystallographica Section E'
_journal_page_first m1790
_journal_page_last m1790
_journal_paper_doi 10.1107/S1600536807021915
_journal_volume 63
_journal_year 2007
_chemical_formula_iupac '(C8 H20 N) [Fe (C26 H26 Cl2 N4 O2) Cl2], C H Cl3'
_chemical_formula_moiety 'C8 H20 N +, C26 H26 Cl4 Fe N4 O2 -, C H Cl3'
_chemical_formula_sum 'C35 H47 Cl7 Fe N5 O2'
_chemical_formula_weight 873.78
_chemical_name_systematic
;
Tetraethylammonium dichlorido[N,N'-(4,5-dichloro-o-phenylene)bis(4-tert-
butylpyridine-2-carboxamide)-\k^4^N]iron(III) acetonitrile solvate
;
_space_group_IT_number 14
_symmetry_cell_setting monoclinic
_symmetry_space_group_name_Hall '-P 2ybc'
_symmetry_space_group_name_H-M 'P 1 21/c 1'
_atom_sites_solution_hydrogens geom
_atom_sites_solution_primary direct
_atom_sites_solution_secondary difmap
_audit_creation_method SHELXL97
_cell_angle_alpha 90.00
_cell_angle_beta 108.380(3)
_cell_angle_gamma 90.00
_cell_formula_units_Z 4
_cell_length_a 11.1740(17)
_cell_length_b 26.598(4)
_cell_length_c 15.000(2)
_cell_measurement_reflns_used 8783
_cell_measurement_temperature 294(2)
_cell_measurement_theta_max 27.5
_cell_measurement_theta_min 1
_cell_volume 4230.7(11)
_computing_cell_refinement SMART
_computing_data_collection 'SMART (Bruker, 1997)'
_computing_data_reduction 'SAINT (Bruker, 1997)'
_computing_molecular_graphics 'SHELXTL (Sheldrick, 1998)'
_computing_publication_material SHELXTL
_computing_structure_refinement 'SHELXL97 (Sheldrick, 1997)'
_computing_structure_solution 'SHELXS97 (Sheldrick, 1997)'
_diffrn_ambient_temperature 294(2)
_diffrn_measured_fraction_theta_full 0.996
_diffrn_measured_fraction_theta_max 0.996
_diffrn_measurement_device_type 'Bruker CCD area-detector'
_diffrn_measurement_method '\f and \w'
_diffrn_radiation_monochromator graphite
_diffrn_radiation_source 'fine-focus sealed tube'
_diffrn_radiation_type MoK\a
_diffrn_radiation_wavelength 0.71073
_diffrn_reflns_av_R_equivalents 0.0820
_diffrn_reflns_av_sigmaI/netI 0.1112
_diffrn_reflns_limit_h_max 14
_diffrn_reflns_limit_h_min -14
_diffrn_reflns_limit_k_max 24
_diffrn_reflns_limit_k_min -34
_diffrn_reflns_limit_l_max 19
_diffrn_reflns_limit_l_min -19
_diffrn_reflns_number 28612
_diffrn_reflns_theta_full 27.55
_diffrn_reflns_theta_max 27.55
_exptl_absorpt_coefficient_mu 0.835
_exptl_absorpt_correction_T_max 0.9064
_exptl_absorpt_correction_T_min 0.7421
_exptl_absorpt_correction_type multi-scan
_exptl_absorpt_process_details '(SADABS; Sheldrick, 1996)'
_exptl_crystal_colour green
_exptl_crystal_density_diffrn 1.372
_exptl_crystal_density_method 'not measured'
_exptl_crystal_description Needle
_exptl_crystal_F_000 1812
_exptl_crystal_size_max 0.38
_exptl_crystal_size_mid 0.16
_exptl_crystal_size_min 0.12
_refine_diff_density_max 0.816
_refine_diff_density_min -0.720
_refine_ls_extinction_method none
_refine_ls_goodness_of_fit_ref 1.006
_refine_ls_hydrogen_treatment constr
_refine_ls_matrix_type full
_refine_ls_number_parameters 461
_refine_ls_number_reflns 9757
_refine_ls_number_restraints 6
_refine_ls_restrained_S_all 1.006
_refine_ls_R_factor_all 0.1565
_refine_ls_R_factor_gt 0.0642
_refine_ls_shift/su_max 0.001
_refine_ls_shift/su_mean 0.000
_refine_ls_structure_factor_coef Fsqd
_refine_ls_weighting_details 'calc w=1/[\s^2^(Fo^2^)+(0.0902P)^2^+1.0929P] where P=(Fo^2^+2Fc^2^)/3'
_refine_ls_weighting_scheme calc
_refine_ls_wR_factor_gt 0.1576
_refine_ls_wR_factor_ref 0.2019
_reflns_number_gt 4586
_reflns_number_total 9757
_reflns_threshold_expression I>2\s(I)
_cod_data_source_file dn2152.cif
_cod_data_source_block I
_cod_original_cell_volume 4230.9(11)
_cod_original_sg_symbol_H-M 'P 21/c'
_cod_database_code 2214146
_cod_database_fobs_code 2214146

loop_
_symmetry_equiv_pos_as_xyz
'x, y, z'
'-x, y+1/2, -z+1/2'
'-x, -y, -z'
'x, -y-1/2, z-1/2'

loop_
_atom_site_type_symbol
_atom_site_label
_atom_site_fract_x
_atom_site_fract_y
_atom_site_fract_z
_atom_site_U_iso_or_equiv
_atom_site_adp_type
_atom_site_calc_flag
_atom_site_refinement_flags
_atom_site_occupancy
_atom_site_disorder_assembly
_atom_site_disorder_group
Fe Fe1 0.51046(6) 0.68484(2) 0.42776(4) 0.03555(19) Uani d . 1 . .
Cl Cl1 0.69772(11) 0.66071(5) 0.40275(9) 0.0552(3) Uani d . 1 . .
Cl Cl2 0.33154(12) 0.73891(5) 0.39800(10) 0.0592(4) Uani d . 1 . .
Cl Cl3 0.39772(15) 0.47520(5) 0.66487(10) 0.0738(4) Uani d . 1 . .
Cl Cl4 0.56072(17) 0.54520(5) 0.82960(9) 0.0791(5) Uani d . 1 . .
O O1 0.2920(4) 0.55604(14) 0.3533(2) 0.0769(12) Uani d . 1 . .
O O2 0.6434(4) 0.71324(13) 0.7157(2) 0.0691(11) Uani d . 1 . .
N N1 0.4310(3) 0.61699(13) 0.4378(2) 0.0403(9) Uani d . 1 . .
N N2 0.4232(3) 0.66324(13) 0.2817(2) 0.0384(8) Uani d . 1 . .
N N3 0.5568(3) 0.67498(12) 0.5709(2) 0.0394(9) Uani d . 1 . .
N N4 0.6103(3) 0.75347(13) 0.4854(2) 0.0389(9) Uani d . 1 . .
C C1 0.4538(4) 0.59680(16) 0.5284(3) 0.0392(10) Uani d . 1 . .
C C2 0.4177(5) 0.54949(17) 0.5499(3) 0.0486(12) Uani d . 1 . .
H H2 0.3716 0.5284 0.5019 0.058 Uiso calc R 1 . .
C C3 0.4497(5) 0.53371(17) 0.6416(3) 0.0469(12) Uani d . 1 . .
C C4 0.5199(5) 0.56432(17) 0.7140(3) 0.0494(12) Uani d . 1 . .
C C5 0.5564(5) 0.61223(16) 0.6936(3) 0.0455(11) Uani d . 1 . .
H H5 0.6024 0.6331 0.7421 0.055 Uiso calc R 1 . .
C C6 0.5243(4) 0.62872(15) 0.6015(3) 0.0377(10) Uani d . 1 . .
C C7 0.3580(5) 0.59411(18) 0.3598(3) 0.0487(12) Uani d . 1 . .
C C8 0.3598(4) 0.61986(16) 0.2707(3) 0.0403(11) Uani d . 1 . .
C C9 0.3016(5) 0.59894(18) 0.1842(3) 0.0491(12) Uani d . 1 . .
H H9 0.2568 0.5691 0.1800 0.059 Uiso calc R 1 . .
C C10 0.3088(4) 0.62196(17) 0.1025(3) 0.0460(11) Uani d . 1 . .
C C11 0.3735(5) 0.66710(18) 0.1158(3) 0.0504(12) Uani d . 1 . .
H H11 0.3791 0.6847 0.0638 0.060 Uiso calc R 1 . .
C C12 0.4295(4) 0.68648(18) 0.2039(3) 0.0456(11) Uani d . 1 . .
H H12 0.4733 0.7167 0.2099 0.055 Uiso calc R 1 . .
C C13 0.2490(5) 0.59941(19) 0.0053(3) 0.0570(13) Uani d . 1 . .
C C14 0.1764(6) 0.5507(2) 0.0082(4) 0.083(2) Uani d . 1 . .
H H14A 0.1423 0.5374 -0.0542 0.124 Uiso calc R 1 . .
H H14B 0.1090 0.5577 0.0332 0.124 Uiso calc R 1 . .
H H14C 0.2326 0.5265 0.0474 0.124 Uiso calc R 1 . .
C C15 0.1525(6) 0.6372(2) -0.0550(4) 0.0752(17) Uani d . 1 . .
H H15A 0.1097 0.6225 -0.1150 0.113 Uiso calc R 1 . .
H H15B 0.1955 0.6671 -0.0638 0.113 Uiso calc R 1 . .
H H15C 0.0922 0.6455 -0.0238 0.113 Uiso calc R 1 . .
C C16 0.3521(6) 0.5890(3) -0.0374(5) 0.110(3) Uani d . 1 . .
H H16A 0.4069 0.5633 -0.0019 0.166 Uiso calc R 1 . .
H H16B 0.3997 0.6192 -0.0364 0.166 Uiso calc R 1 . .
H H16C 0.3153 0.5780 -0.1011 0.166 Uiso calc R 1 . .
C C17 0.6155(4) 0.71209(16) 0.6296(3) 0.0424(11) Uani d . 1 . .
C C18 0.6447(4) 0.75677(15) 0.5787(3) 0.0384(10) Uani d . 1 . .
C C19 0.7036(4) 0.79860(16) 0.6265(3) 0.0416(11) Uani d . 1 . .
H H19 0.7253 0.7996 0.6917 0.050 Uiso calc R 1 . .
C C20 0.7311(4) 0.83949(16) 0.5783(3) 0.0405(10) Uani d . 1 A .
C C21 0.6945(5) 0.83492(18) 0.4817(3) 0.0506(12) Uani d . 1 . .
H H21 0.7103 0.8612 0.4460 0.061 Uiso calc R 1 . .
C C22 0.6354(5) 0.79231(17) 0.4377(3) 0.0500(12) Uani d . 1 . .
H H22 0.6121 0.7904 0.3725 0.060 Uiso calc R 1 . .
C C23 0.7961(5) 0.88641(18) 0.6282(3) 0.0519(13) Uani d D 1 . .
C C24A 0.9179(14) 0.8686(6) 0.7044(11) 0.0870(19) Uani d PD 0.39 A 1
H H24A 0.9733 0.8532 0.6748 0.131 Uiso calc PR 0.39 A 1
H H24B 0.8966 0.8446 0.7448 0.131 Uiso calc PR 0.39 A 1
H H24C 0.9593 0.8969 0.7409 0.131 Uiso calc PR 0.39 A 1
C C25A 0.7102(15) 0.9105(6) 0.6776(12) 0.0870(19) Uani d PD 0.39 A 1
H H25A 0.7130 0.8912 0.7322 0.131 Uiso calc PR 0.39 A 1
H H25B 0.6253 0.9114 0.6355 0.131 Uiso calc PR 0.39 A 1
H H25C 0.7383 0.9442 0.6960 0.131 Uiso calc PR 0.39 A 1
C C26A 0.8306(18) 0.9228(6) 0.5640(11) 0.0870(19) Uani d PD 0.39 A 1
H H26A 0.8734 0.9052 0.5271 0.131 Uiso calc PR 0.39 A 1
H H26B 0.8849 0.9483 0.6007 0.131 Uiso calc PR 0.39 A 1
H H26C 0.7554 0.9381 0.5232 0.131 Uiso calc PR 0.39 A 1
C C24B 0.8573(12) 0.8799(4) 0.7337(6) 0.0870(19) Uani d PD 0.61 A 2
H H24D 0.9155 0.9069 0.7576 0.131 Uiso calc PR 0.61 A 2
H H24E 0.9016 0.8484 0.7459 0.131 Uiso calc PR 0.61 A 2
H H24F 0.7934 0.8802 0.7640 0.131 Uiso calc PR 0.61 A 2
C C25B 0.6950(10) 0.9287(4) 0.6160(8) 0.0870(19) Uani d PD 0.61 A 2
H H25D 0.7333 0.9576 0.6524 0.131 Uiso calc PR 0.61 A 2
H H25E 0.6277 0.9167 0.6372 0.131 Uiso calc PR 0.61 A 2
H H25F 0.6621 0.9379 0.5509 0.131 Uiso calc PR 0.61 A 2
C C26B 0.8916(10) 0.9059(4) 0.5842(8) 0.0870(19) Uani d PD 0.61 A 2
H H26D 0.8513 0.9111 0.5182 0.131 Uiso calc PR 0.61 A 2
H H26E 0.9584 0.8818 0.5933 0.131 Uiso calc PR 0.61 A 2
H H26F 0.9258 0.9371 0.6133 0.131 Uiso calc PR 0.61 A 2
N N5 1.0897(4) 0.69071(17) 0.5774(3) 0.0616(12) Uani d . 1 . .
C C27 1.0491(7) 0.6444(3) 0.5164(6) 0.098(2) Uani d . 1 . .
H H27A 1.0520 0.6156 0.5568 0.117 Uiso calc R 1 . .
H H27B 0.9622 0.6488 0.4773 0.117 Uiso calc R 1 . .
C C28 1.1258(8) 0.6334(4) 0.4559(6) 0.139(3) Uani d . 1 . .
H H28A 1.2126 0.6301 0.4937 0.208 Uiso calc R 1 . .
H H28B 1.1178 0.6604 0.4118 0.208 Uiso calc R 1 . .
H H28C 1.0976 0.6026 0.4225 0.208 Uiso calc R 1 . .
C C29 1.2224(6) 0.6877(3) 0.6422(5) 0.093(2) Uani d . 1 . .
H H29A 1.2785 0.6860 0.6044 0.112 Uiso calc R 1 . .
H H29B 1.2413 0.7187 0.6782 0.112 Uiso calc R 1 . .
C C30 1.2517(8) 0.6448(3) 0.7091(6) 0.125(3) Uani d . 1 . .
H H30A 1.2313 0.6139 0.6748 0.188 Uiso calc R 1 . .
H H30B 1.2029 0.6477 0.7513 0.188 Uiso calc R 1 . .
H H30C 1.3399 0.6452 0.7444 0.188 Uiso calc R 1 . .
C C31 0.9954(6) 0.6931(3) 0.6309(6) 0.108(3) Uani d . 1 . .
H H31A 0.9115 0.6951 0.5857 0.129 Uiso calc R 1 . .
H H31B 1.0004 0.6618 0.6652 0.129 Uiso calc R 1 . .
C C32 1.0105(10) 0.7346(5) 0.6971(8) 0.196(6) Uani d . 1 . .
H H32A 0.9316 0.7410 0.7079 0.294 Uiso calc R 1 . .
H H32B 1.0367 0.7642 0.6716 0.294 Uiso calc R 1 . .
H H32C 1.0731 0.7260 0.7554 0.294 Uiso calc R 1 . .
C C33 1.0820(6) 0.7370(3) 0.5178(5) 0.094(2) Uani d . 1 . .
H H33A 1.1056 0.7658 0.5592 0.112 Uiso calc R 1 . .
H H33B 1.1438 0.7339 0.4851 0.112 Uiso calc R 1 . .
C C34 0.9560(7) 0.7475(3) 0.4466(6) 0.118(3) Uani d . 1 . .
H H34A 0.8935 0.7511 0.4778 0.177 Uiso calc R 1 . .
H H34B 0.9331 0.7202 0.4027 0.177 Uiso calc R 1 . .
H H34C 0.9606 0.7780 0.4136 0.177 Uiso calc R 1 . .
Cl Cl11 0.19736(18) 0.43278(9) 0.41748(17) 0.1219(8) Uani d . 1 . .
C C35A 0.1169(9) 0.4704(3) 0.3228(7) 0.162(5) Uani d . 1 . .
H H35A 0.1603 0.5028 0.3277 0.194 Uiso calc R 1 . .
Cl Cl2A -0.0355(3) 0.48061(12) 0.3158(4) 0.248(2) Uani d . 1 . .
Cl Cl3A 0.1157(4) 0.4405(2) 0.2175(3) 0.271(2) Uani d . 1 . .

loop_
_atom_site_aniso_label
_atom_site_aniso_U_11
_atom_site_aniso_U_22
_atom_site_aniso_U_33
_atom_site_aniso_U_12
_atom_site_aniso_U_13
_atom_site_aniso_U_23
Fe1 0.0450(4) 0.0311(3) 0.0310(3) -0.0062(3) 0.0126(3) -0.0013(3)
Cl1 0.0479(7) 0.0577(8) 0.0614(8) -0.0011(6) 0.0194(6) -0.0077(6)
Cl2 0.0567(8) 0.0543(8) 0.0667(9) 0.0088(6) 0.0197(7) -0.0022(6)
Cl3 0.1042(12) 0.0443(8) 0.0731(10) -0.0178(7) 0.0286(9) 0.0186(7)
Cl4 0.1320(14) 0.0584(9) 0.0447(8) -0.0082(8) 0.0248(9) 0.0152(6)
O1 0.109(3) 0.065(2) 0.050(2) -0.056(2) 0.016(2) -0.0018(18)
O2 0.128(3) 0.048(2) 0.0294(18) -0.022(2) 0.021(2) -0.0039(15)
N1 0.048(2) 0.038(2) 0.033(2) -0.0066(17) 0.0103(17) 0.0019(16)
N2 0.043(2) 0.039(2) 0.034(2) -0.0063(17) 0.0134(17) -0.0026(16)
N3 0.052(2) 0.030(2) 0.038(2) -0.0045(16) 0.0169(18) -0.0001(15)
N4 0.052(2) 0.035(2) 0.0294(19) -0.0059(16) 0.0126(17) 0.0005(15)
C1 0.047(3) 0.035(2) 0.037(2) -0.001(2) 0.016(2) 0.002(2)
C2 0.064(3) 0.039(3) 0.044(3) -0.011(2) 0.019(2) 0.002(2)
C3 0.060(3) 0.033(3) 0.052(3) -0.005(2) 0.024(3) 0.006(2)
C4 0.071(3) 0.038(3) 0.042(3) 0.009(2) 0.023(3) 0.010(2)
C5 0.065(3) 0.034(3) 0.038(3) -0.003(2) 0.017(2) 0.001(2)
C6 0.048(3) 0.029(2) 0.040(2) 0.0003(19) 0.019(2) 0.0040(19)
C7 0.057(3) 0.045(3) 0.044(3) -0.020(2) 0.015(2) -0.005(2)
C8 0.046(3) 0.036(3) 0.037(2) -0.008(2) 0.010(2) 0.0014(19)
C9 0.060(3) 0.042(3) 0.042(3) -0.015(2) 0.012(2) -0.006(2)
C10 0.053(3) 0.044(3) 0.038(3) 0.001(2) 0.010(2) -0.003(2)
C11 0.065(3) 0.048(3) 0.036(3) -0.006(2) 0.014(2) 0.003(2)
C12 0.052(3) 0.045(3) 0.038(3) -0.013(2) 0.012(2) 0.002(2)
C13 0.070(4) 0.053(3) 0.039(3) 0.004(3) 0.005(3) -0.008(2)
C14 0.120(5) 0.049(4) 0.055(4) -0.005(3) -0.007(3) -0.006(3)
C15 0.091(4) 0.067(4) 0.051(3) -0.007(3) -0.002(3) -0.001(3)
C16 0.094(5) 0.171(8) 0.068(4) 0.013(5) 0.029(4) -0.047(5)
C17 0.058(3) 0.035(3) 0.035(3) -0.004(2) 0.015(2) -0.004(2)
C18 0.048(3) 0.033(2) 0.033(2) -0.0030(19) 0.012(2) 0.0000(19)
C19 0.054(3) 0.038(3) 0.033(2) -0.002(2) 0.014(2) -0.0028(19)
C20 0.049(3) 0.030(2) 0.043(3) -0.0030(19) 0.014(2) -0.002(2)
C21 0.072(3) 0.038(3) 0.042(3) -0.017(2) 0.018(2) 0.001(2)
C22 0.074(3) 0.043(3) 0.032(2) -0.015(2) 0.015(2) 0.001(2)
C23 0.066(3) 0.040(3) 0.050(3) -0.017(2) 0.019(3) -0.004(2)
C24A 0.117(5) 0.056(4) 0.085(4) -0.029(3) 0.027(4) -0.025(3)
C25A 0.117(5) 0.056(4) 0.085(4) -0.029(3) 0.027(4) -0.025(3)
C26A 0.117(5) 0.056(4) 0.085(4) -0.029(3) 0.027(4) -0.025(3)
C24B 0.117(5) 0.056(4) 0.085(4) -0.029(3) 0.027(4) -0.025(3)
C25B 0.117(5) 0.056(4) 0.085(4) -0.029(3) 0.027(4) -0.025(3)
C26B 0.117(5) 0.056(4) 0.085(4) -0.029(3) 0.027(4) -0.025(3)
N5 0.052(3) 0.065(3) 0.068(3) -0.004(2) 0.020(2) 0.002(2)
C27 0.077(5) 0.086(5) 0.122(6) -0.009(4) 0.020(5) 0.009(5)
C28 0.107(6) 0.184(9) 0.121(7) 0.043(6) 0.030(6) -0.041(6)
C29 0.067(4) 0.111(6) 0.099(5) 0.012(4) 0.023(4) 0.001(4)
C30 0.111(6) 0.156(8) 0.107(6) 0.049(6) 0.030(5) 0.034(6)
C31 0.073(5) 0.147(8) 0.108(6) 0.016(5) 0.035(5) 0.013(5)
C32 0.133(9) 0.295(16) 0.146(9) 0.091(9) 0.024(7) -0.072(10)
C33 0.081(5) 0.080(5) 0.117(6) -0.013(4) 0.026(4) 0.016(4)
C34 0.089(5) 0.107(6) 0.135(7) -0.014(4) 0.001(5) 0.051(5)
Cl11 0.0844(13) 0.1178(17) 0.1413(19) -0.0121(11) 0.0038(12) 0.0392(14)
C35A 0.135(8) 0.128(7) 0.158(9) -0.092(6) -0.047(6) 0.059(6)
Cl2A 0.136(2) 0.145(3) 0.414(6) 0.027(2) 0.017(3) 0.137(3)
Cl3A 0.187(4) 0.410(7) 0.150(3) -0.071(4) -0.040(3) -0.039(4)

loop_
_atom_type_symbol
_atom_type_description
_atom_type_scat_dispersion_real
_atom_type_scat_dispersion_imag
_atom_type_scat_source
C C 0.0033 0.0016 'International Tables Vol C Tables 4.2.6.8 and 6.1.1.4'
H H 0.0000 0.0000 'International Tables Vol C Tables 4.2.6.8 and 6.1.1.4'
N N 0.0061 0.0033 'International Tables Vol C Tables 4.2.6.8 and 6.1.1.4'
O O 0.0106 0.0060 'International Tables Vol C Tables 4.2.6.8 and 6.1.1.4'
Cl Cl 0.1484 0.1585 'International Tables Vol C Tables 4.2.6.8 and 6.1.1.4'
Fe Fe 0.3463 0.8444 'International Tables Vol C Tables 4.2.6.8 and 6.1.1.4'

loop_
_geom_angle_atom_site_label_1
_geom_angle_atom_site_label_2
_geom_angle_atom_site_label_3
_geom_angle
N1 Fe1 N3 77.44(13)
N1 Fe1 N4 153.65(13)
N3 Fe1 N4 76.30(13)
N1 Fe1 N2 76.90(13)
N3 Fe1 N2 154.33(14)
N4 Fe1 N2 129.33(13)
N1 Fe1 Cl1 101.69(11)
N3 Fe1 Cl1 100.91(11)
N4 Fe1 Cl1 85.46(10)
N2 Fe1 Cl1 84.56(10)
N1 Fe1 Cl2 100.86(11)
N3 Fe1 Cl2 101.07(11)
N4 Fe1 Cl2 82.12(10)
N2 Fe1 Cl2 83.56(10)
Cl1 Fe1 Cl2 151.34(5)
C7 N1 C1 122.9(4)
C7 N1 Fe1 119.8(3)
C1 N1 Fe1 117.3(3)
C8 N2 C12 117.5(4)
C8 N2 Fe1 113.8(3)
C12 N2 Fe1 128.6(3)
C17 N3 C6 123.5(4)
C17 N3 Fe1 119.9(3)
C6 N3 Fe1 116.6(3)
C18 N4 C22 118.2(4)
C18 N4 Fe1 114.6(3)
C22 N4 Fe1 127.2(3)
C2 C1 N1 126.3(4)
C2 C1 C6 119.7(4)
N1 C1 C6 114.0(4)
C3 C2 C1 120.4(4)
C3 C2 H2 119.8
C1 C2 H2 119.8
C2 C3 C4 120.7(4)
C2 C3 Cl3 118.6(4)
C4 C3 Cl3 120.7(4)
C3 C4 C5 119.6(4)
C3 C4 Cl4 121.3(4)
C5 C4 Cl4 119.1(4)
C6 C5 C4 120.4(4)
C6 C5 H5 119.8
C4 C5 H5 119.8
C5 C6 N3 126.4(4)
C5 C6 C1 119.3(4)
N3 C6 C1 114.3(4)
O1 C7 N1 128.5(4)
O1 C7 C8 118.4(4)
N1 C7 C8 113.1(4)
N2 C8 C9 122.7(4)
N2 C8 C7 116.0(4)
C9 C8 C7 121.3(4)
C8 C9 C10 120.8(4)
C8 C9 H9 119.6
C10 C9 H9 119.6
C11 C10 C9 115.3(4)
C11 C10 C13 122.1(4)
C9 C10 C13 122.6(4)
C12 C11 C10 121.7(4)
C12 C11 H11 119.2
C10 C11 H11 119.2
N2 C12 C11 122.0(4)
N2 C12 H12 119.0
C11 C12 H12 119.0
C16 C13 C10 108.4(5)
C16 C13 C14 109.7(5)
C10 C13 C14 112.4(4)
C16 C13 C15 110.9(5)
C10 C13 C15 108.6(4)
C14 C13 C15 106.8(5)
C13 C14 H14A 109.5
C13 C14 H14B 109.5
H14A C14 H14B 109.5
C13 C14 H14C 109.5
H14A C14 H14C 109.5
H14B C14 H14C 109.5
C13 C15 H15A 109.5
C13 C15 H15B 109.5
H15A C15 H15B 109.5
C13 C15 H15C 109.5
H15A C15 H15C 109.5
H15B C15 H15C 109.5
C13 C16 H16A 109.5
C13 C16 H16B 109.5
H16A C16 H16B 109.5
C13 C16 H16C 109.5
H16A C16 H16C 109.5
H16B C16 H16C 109.5
O2 C17 N3 127.9(4)
O2 C17 C18 119.3(4)
N3 C17 C18 112.7(4)
N4 C18 C19 122.3(4)
N4 C18 C17 116.4(4)
C19 C18 C17 121.3(4)
C18 C19 C20 120.6(4)
C18 C19 H19 119.7
C20 C19 H19 119.7
C21 C20 C19 115.8(4)
C21 C20 C23 121.8(4)
C19 C20 C23 122.4(4)
C22 C21 C20 121.1(4)
C22 C21 H21 119.5
C20 C21 H21 119.5
N4 C22 C21 122.1(4)
N4 C22 H22 119.0
C21 C22 H22 119.0
C26A C23 C26B 30.5(8)
C26A C23 C20 113.2(8)
C26B C23 C20 111.1(5)
C26A C23 C24B 128.2(9)
C26B C23 C24B 110.2(7)
C20 C23 C24B 114.0(5)
C26A C23 C25A 111.6(10)
C26B C23 C25A 134.9(8)
C20 C23 C25A 107.9(7)
C24B C23 C25A 71.9(9)
C26A C23 C24A 109.1(10)
C26B C23 C24A 81.4(9)
C20 C23 C24A 106.5(7)
C24B C23 C24A 36.6(7)
C25A C23 C24A 108.1(10)
C26A C23 C25B 77.4(9)
C26B C23 C25B 106.6(7)
C20 C23 C25B 108.6(5)
C24B C23 C25B 105.9(7)
C25A C23 C25B 38.1(7)
C24A C23 C25B 137.7(8)
C23 C24A H24A 109.5
C23 C24A H24B 109.5
C23 C24A H24C 109.5
C23 C25A H25A 109.5
C23 C25A H25B 109.5
C23 C25A H25C 109.5
C23 C26A H26A 109.5
C23 C26A H26B 109.5
C23 C26A H26C 109.5
C23 C24B H24D 109.5
C23 C24B H24E 109.5
H24D C24B H24E 109.5
C23 C24B H24F 109.5
H24D C24B H24F 109.5
H24E C24B H24F 109.5
C23 C25B H25D 109.5
C23 C25B H25E 109.5
H25D C25B H25E 109.5
C23 C25B H25F 109.5
H25D C25B H25F 109.5
H25E C25B H25F 109.5
C23 C26B H26D 109.5
C23 C26B H26E 109.5
H26D C26B H26E 109.5
C23 C26B H26F 109.5
H26D C26B H26F 109.5
H26E C26B H26F 109.5
C29 N5 C33 106.8(5)
C29 N5 C31 111.8(5)
C33 N5 C31 111.1(5)
C29 N5 C27 113.3(5)
C33 N5 C27 110.8(5)
C31 N5 C27 103.2(5)
C28 C27 N5 114.5(6)
C28 C27 H27A 108.6
N5 C27 H27A 108.6
C28 C27 H27B 108.6
N5 C27 H27B 108.6
H27A C27 H27B 107.6
C27 C28 H28A 109.5
C27 C28 H28B 109.5
H28A C28 H28B 109.5
C27 C28 H28C 109.5
H28A C28 H28C 109.5
H28B C28 H28C 109.5
C30 C29 N5 116.2(6)
C30 C29 H29A 108.2
N5 C29 H29A 108.2
C30 C29 H29B 108.2
N5 C29 H29B 108.2
H29A C29 H29B 107.4
C29 C30 H30A 109.5
C29 C30 H30B 109.5
H30A C30 H30B 109.5
C29 C30 H30C 109.5
H30A C30 H30C 109.5
H30B C30 H30C 109.5
C32 C31 N5 116.3(8)
C32 C31 H31A 108.2
N5 C31 H31A 108.2
C32 C31 H31B 108.2
N5 C31 H31B 108.2
H31A C31 H31B 107.4
C31 C32 H32A 109.5
C31 C32 H32B 109.5
H32A C32 H32B 109.5
C31 C32 H32C 109.5
H32A C32 H32C 109.5
H32B C32 H32C 109.5
C34 C33 N5 116.1(5)
C34 C33 H33A 108.3
N5 C33 H33A 108.3
C34 C33 H33B 108.3
N5 C33 H33B 108.3
H33A C33 H33B 107.4
C33 C34 H34A 109.5
C33 C34 H34B 109.5
H34A C34 H34B 109.5
C33 C34 H34C 109.5
H34A C34 H34C 109.5
H34B C34 H34C 109.5
Cl2A C35A Cl11 113.2(6)
Cl2A C35A Cl3A 107.0(5)
Cl11 C35A Cl3A 109.2(7)
Cl2A C35A H35A 109.1
Cl11 C35A H35A 109.1
Cl3A C35A H35A 109.1

loop_
_geom_bond_atom_site_label_1
_geom_bond_atom_site_label_2
_geom_bond_distance
Fe1 N1 2.038(3)
Fe1 N3 2.060(3)
Fe1 N4 2.172(3)
Fe1 N2 2.176(3)
Fe1 Cl1 2.3294(14)
Fe1 Cl2 2.3879(14)
Cl3 C3 1.735(5)
Cl4 C4 1.724(5)
O1 C7 1.238(5)
O2 C17 1.231(5)
N1 C7 1.342(5)
N1 C1 1.407(5)
N2 C8 1.337(5)
N2 C12 1.342(5)
N3 C17 1.347(5)
N3 C6 1.401(5)
N4 C18 1.331(5)
N4 C22 1.336(5)
C1 C2 1.390(6)
C1 C6 1.415(6)
C2 C3 1.373(6)
C2 H2 0.9300
C3 C4 1.387(7)
C4 C5 1.401(6)
C5 C6 1.384(6)
C5 H5 0.9300
C7 C8 1.507(6)
C8 C9 1.374(6)
C9 C10 1.394(6)
C9 H9 0.9300
C10 C11 1.383(6)
C10 C13 1.523(6)
C11 C12 1.372(6)
C11 H11 0.9300
C12 H12 0.9300
C13 C16 1.510(8)
C13 C14 1.537(7)
C13 C15 1.542(7)
C14 H14A 0.9600
C14 H14B 0.9600
C14 H14C 0.9600
C15 H15A 0.9600
C15 H15B 0.9600
C15 H15C 0.9600
C16 H16A 0.9600
C16 H16B 0.9600
C16 H16C 0.9600
C17 C18 1.503(6)
C18 C19 1.374(6)
C19 C20 1.393(6)
C19 H19 0.9300
C20 C21 1.381(6)
C20 C23 1.517(6)
C21 C22 1.372(6)
C21 H21 0.9300
C22 H22 0.9300
C23 C26A 1.498(13)
C23 C26B 1.512(10)
C23 C24B 1.522(10)
C23 C25A 1.526(13)
C23 C24A 1.550(13)
C23 C25B 1.564(10)
C24A H24A 0.9600
C24A H24B 0.9600
C24A H24C 0.9600
C25A H25A 0.9600
C25A H25B 0.9600
C25A H25C 0.9600
C26A H26A 0.9600
C26A H26B 0.9600
C26A H26C 0.9600
C24B H24D 0.9600
C24B H24E 0.9600
C24B H24F 0.9600
C25B H25D 0.9600
C25B H25E 0.9600
C25B H25F 0.9600
C26B H26D 0.9600
C26B H26E 0.9600
C26B H26F 0.9600
N5 C29 1.497(7)
N5 C33 1.508(7)
N5 C31 1.513(8)
N5 C27 1.516(8)
C27 C28 1.461(10)
C27 H27A 0.9700
C27 H27B 0.9700
C28 H28A 0.9600
C28 H28B 0.9600
C28 H28C 0.9600
C29 C30 1.485(9)
C29 H29A 0.9700
C29 H29B 0.9700
C30 H30A 0.9600
C30 H30B 0.9600
C30 H30C 0.9600
C31 C32 1.459(11)
C31 H31A 0.9700
C31 H31B 0.9700
C32 H32A 0.9600
C32 H32B 0.9600
C32 H32C 0.9600
C33 C34 1.502(9)
C33 H33A 0.9700
C33 H33B 0.9700
C34 H34A 0.9600
C34 H34B 0.9600
C34 H34C 0.9600
Cl11 C35A 1.738(8)
C35A Cl2A 1.694(11)
C35A Cl3A 1.764(12)
C35A H35A 0.9800
